data_1523758
loop_
_publ_author_name
'Grushko, B.'
'Urban, K.'
'Freiburg, Ch.'

_publ_section_title
;
 An Al~3~Ni~2~-type phase in the Al-Cu-Co system
;
_journal_issue 11
_journal_name_full 'Scripta Metallurgica et Materialia'
_journal_page_first 2533
_journal_page_last 2536
_journal_paper_doi 10.1016/0956-716X(91)90063-7
_journal_volume 25
_journal_year 1991
_chemical_formula_sum 'Al3 Co0.55 Cu1.45'
_chemical_name_systematic 'Al3 (Co0.275 Cu0.725)2'
_space_group_IT_number 164
_symmetry_space_group_name_Hall '-P 3 2"'
_symmetry_space_group_name_H-M 'P -3 m 1'
_cell_angle_alpha 90
_cell_angle_beta 90
_cell_angle_gamma 120
_cell_formula_units_Z 1
_cell_length_a 4.112
_cell_length_b 4.112
_cell_length_c 4.958
_cell_volume 72.601
_citation_journal_id_ASTM SCRMEX
_cod_data_source_file Grushko_SCRMEX_1991_883.cif
_cod_data_source_block Al3Co0.55Cu1.45
_cod_original_cell_volume 72.60113
_cod_database_code 1523758

loop_
_symmetry_equiv_pos_as_xyz
x,y,z
-y,x-y,z
-x+y,-x,z
y,x,-z
-x,-x+y,-z
x-y,-y,-z
-x,-y,-z
y,-x+y,-z
x-y,x,-z
-y,-x,z
x,x-y,z
-x+y,y,z

loop_
_atom_site_label
_atom_site_type_symbol
_atom_site_fract_x
_atom_site_fract_y
_atom_site_fract_z
_atom_site_occupancy
_atom_site_U_iso_or_equiv
Co1 Co 0.3333 0.6667 0.851 0.275 0.0
Cu1 Cu 0.3333 0.6667 0.851 0.725 0.0
Al1 Al 0 0 0 1 0.0
Al2 Al 0.3333 0.6667 0.352 1 0.0
